data_4089373
loop_
_publ_author_name
'Grach, Guillaume'
'Pieters, Gr\'egory'
'Dinut, Aurelia'
'Terrasson, Vincent'
'Medimagh, Raouf'
'Bridoux, Alexandre'
'Razafimahaleo, Vanessa'
'Gaucher, Anne'
'Marque, Sylvain'
'Marrot, J\'er\^ome'
'Prim, Damien'
'Gil, Richard'
'Planas, Jos\'e Giner'
'Vi\~nas, Clara'
'Thomas, Isabelle'
'Roblin, Jean-Philippe'
'Troin, Yves'

_publ_section_title
;
 N-Heterocyclic Pyridylmethylamines: Synthesis, Complexation, Molecular
 Structure, and Application to Asymmetric Suzuki--Miyaura and Oxidative
 Coupling Reactions
;
_journal_issue 15
_journal_name_full Organometallics
_journal_page_first 4074
_journal_paper_doi 10.1021/om200375s
_journal_volume 30
_journal_year 2011
_chemical_formula_sum 'C20 H20 Cl2 N2 O Pd'
_chemical_formula_weight 481.68
_space_group_IT_number 19
_space_group_name_Hall 'P 2ac 2ab'
_space_group_name_H-M_alt 'P 21 21 21'
_symmetry_cell_setting orthorhombic
_symmetry_space_group_name_H-M 'P 21 21 21'
_atom_sites_solution_hydrogens geom
_atom_sites_solution_primary direct
_atom_sites_solution_secondary difmap
_audit_creation_method SHELXL-97
_cell_angle_alpha 90.00
_cell_angle_beta 90.00
_cell_angle_gamma 90.00
_cell_formula_units_Z 4
_cell_length_a 10.286(2)
_cell_length_b 12.912(3)
_cell_length_c 14.411(3)
_cell_measurement_reflns_used 9048
_cell_measurement_temperature 100(2)
_cell_measurement_theta_max 30.07
_cell_measurement_theta_min 2.43
_cell_volume 1914.0(7)
_computing_cell_refinement 'Bruker SAINT'
_computing_data_collection 'Bruker APEX2'
_computing_data_reduction 'Bruker SAINT'
_computing_molecular_graphics 'Bruker SHELXTL'
_computing_publication_material 'Bruker SHELXTL'
_computing_structure_refinement 'SHELXL-97 (Sheldrick, 1997)'
_computing_structure_solution 'SHELXS-97 (Sheldrick, 1990)'
_diffrn_ambient_temperature 100(2)
_diffrn_detector_area_resol_mean 512x512
_diffrn_measured_fraction_theta_full 0.993
_diffrn_measured_fraction_theta_max 0.993
_diffrn_measurement_device_type 'Bruker APEX-II CCD'
_diffrn_measurement_method '\f and \w scans'
_diffrn_radiation_monochromator graphite
_diffrn_radiation_source 'fine-focus sealed tube'
_diffrn_radiation_type MoK\a
_diffrn_radiation_wavelength 0.71073
_diffrn_reflns_av_R_equivalents 0.0305
_diffrn_reflns_av_sigmaI/netI 0.0143
_diffrn_reflns_limit_h_max 14
_diffrn_reflns_limit_h_min -14
_diffrn_reflns_limit_k_max 18
_diffrn_reflns_limit_k_min -18
_diffrn_reflns_limit_l_max 20
_diffrn_reflns_limit_l_min -20
_diffrn_reflns_number 81447
_diffrn_reflns_theta_full 30.08
_diffrn_reflns_theta_max 30.08
_diffrn_reflns_theta_min 2.12
_diffrn_standards_number 0
_exptl_absorpt_coefficient_mu 1.260
_exptl_absorpt_correction_T_max 0.9282
_exptl_absorpt_correction_T_min 0.7036
_exptl_absorpt_correction_type multi-scan
_exptl_absorpt_process_details 'SADABS (Sheldrick, V2.10)'
_exptl_crystal_colour yellow
_exptl_crystal_density_diffrn 1.672
_exptl_crystal_density_method 'not measured'
_exptl_crystal_description platelet
_exptl_crystal_F_000 968
_exptl_crystal_size_max 0.30
_exptl_crystal_size_mid 0.25
_exptl_crystal_size_min 0.06
_refine_diff_density_max 0.818
_refine_diff_density_min -1.155
_refine_diff_density_rms 0.272
_refine_ls_abs_structure_details 'Flack H D (1983), Acta Cryst. A39, 876-881'
_refine_ls_abs_structure_Flack 0.036(16)
_refine_ls_extinction_method none
_refine_ls_goodness_of_fit_ref 1.412
_refine_ls_hydrogen_treatment constr
_refine_ls_matrix_type full
_refine_ls_number_parameters 236
_refine_ls_number_reflns 5584
_refine_ls_number_restraints 0
_refine_ls_restrained_S_all 1.412
_refine_ls_R_factor_all 0.0187
_refine_ls_R_factor_gt 0.0157
_refine_ls_shift/su_max 0.003
_refine_ls_shift/su_mean 0.000
_refine_ls_structure_factor_coef Fsqd
_refine_ls_weighting_details 'calc w=1/[\s^2^(Fo^2^)+(0.0387P)^2^+0.1221P] where P=(Fo^2^+2Fc^2^)/3'
_refine_ls_weighting_scheme calc
_refine_ls_wR_factor_gt 0.0476
_refine_ls_wR_factor_ref 0.0627
_reflns_number_gt 5536
_reflns_number_total 5584
_reflns_threshold_expression >2sigma(I)
_cod_data_source_file om200375s_si_001.cif
_cod_data_source_block 1
_cod_depositor_comments
;
The following automatic conversions were performed:

data item '_symmetry_cell_setting' value 'Orthorhombic' was changed
to 'orthorhombic' in accordance with the
/home/saulius/struct/COD-crude-data/automatic-downloads/DataCite-retrospective/ACS/depositions/lib/dictionaries/cif_core.dic
dictionary named 'cif_core.dic' version 2.4.2 last updated on
2011-04-26.

Automatic conversion script
Id: cif_fix_values 6909 2019-04-08 15:41:33Z antanas 
;
_cod_original_sg_symbol_H-M P2(1)2(1)2(1)
_cod_database_code 4089373

loop_
_symmetry_equiv_pos_as_xyz
'x, y, z'
'-x+1/2, -y, z+1/2'
'-x, y+1/2, -z+1/2'
'x+1/2, -y+1/2, -z'

loop_
_atom_site_label
_atom_site_type_symbol
_atom_site_fract_x
_atom_site_fract_y
_atom_site_fract_z
_atom_site_U_iso_or_equiv
_atom_site_adp_type
_atom_site_occupancy
_atom_site_symmetry_multiplicity
_atom_site_calc_flag
_atom_site_refinement_flags
Pd1 Pd 0.648469(11) 0.427854(9) 0.637352(8) 0.01298(4) Uani 1 1 d .
Cl1 Cl 0.51452(4) 0.45653(4) 0.76281(3) 0.02069(9) Uani 1 1 d .
Cl2 Cl 0.66200(4) 0.25360(3) 0.66854(3) 0.02151(9) Uani 1 1 d .
N1 N 0.65235(13) 0.57814(10) 0.59857(9) 0.0139(2) Uani 1 1 d .
N2 N 0.76403(14) 0.41128(10) 0.52302(9) 0.0135(2) Uani 1 1 d .
H2 H 0.8280 0.3634 0.5383 0.016 Uiso 1 1 calc R
C3 C 0.57402(16) 0.65384(14) 0.63009(13) 0.0185(3) Uani 1 1 d .
H3 H 0.5120 0.6383 0.6769 0.022 Uiso 1 1 calc R
C4 C 0.58159(18) 0.75337(14) 0.59610(14) 0.0219(3) Uani 1 1 d .
H4 H 0.5278 0.8063 0.6210 0.026 Uiso 1 1 calc R
C5 C 0.66887(18) 0.77560(14) 0.52489(13) 0.0209(3) Uani 1 1 d .
H5 H 0.6741 0.8435 0.4998 0.025 Uiso 1 1 calc R
C6 C 0.74814(17) 0.69702(13) 0.49107(12) 0.0177(3) Uani 1 1 d .
H6 H 0.8073 0.7100 0.4418 0.021 Uiso 1 1 calc R
C7 C 0.73913(16) 0.59896(12) 0.53078(12) 0.0141(3) Uani 1 1 d .
C8 C 0.83172(15) 0.51317(12) 0.50671(11) 0.0136(3) Uani 1 1 d .
H8 H 0.8546 0.5186 0.4394 0.016 Uiso 1 1 calc R
C9 C 0.95650(16) 0.51918(13) 0.56385(11) 0.0150(3) Uani 1 1 d .
C10 C 0.97549(17) 0.59316(13) 0.63290(12) 0.0171(3) Uani 1 1 d .
H10 H 0.9075 0.6402 0.6477 0.021 Uiso 1 1 calc R
C11 C 1.09357(19) 0.59881(15) 0.68053(13) 0.0212(3) Uani 1 1 d .
H11 H 1.1063 0.6503 0.7267 0.025 Uiso 1 1 calc R
C12 C 1.19223(18) 0.52913(17) 0.66028(14) 0.0239(4) Uani 1 1 d .
H12 H 1.2722 0.5324 0.6931 0.029 Uiso 1 1 calc R
C13 C 1.17409(18) 0.45448(15) 0.59196(14) 0.0230(4) Uani 1 1 d .
H13 H 1.2416 0.4066 0.5783 0.028 Uiso 1 1 calc R
C14 C 1.05710(18) 0.44982(13) 0.54350(13) 0.0195(3) Uani 1 1 d .
H14 H 1.0455 0.3993 0.4963 0.023 Uiso 1 1 calc R
C15 C 0.69156(17) 0.36808(13) 0.43973(12) 0.0158(3) Uani 1 1 d .
H15 H 0.6402 0.3072 0.4620 0.019 Uiso 1 1 calc R
C16 C 0.59558(17) 0.44539(13) 0.40025(12) 0.0160(3) Uani 1 1 d .
C17 C 0.46602(18) 0.44112(15) 0.42942(12) 0.0201(3) Uani 1 1 d .
H17 H 0.4389 0.3877 0.4704 0.024 Uiso 1 1 calc R
C18 C 0.3762(2) 0.51470(17) 0.39889(14) 0.0251(4) Uani 1 1 d .
H18 H 0.2882 0.5111 0.4187 0.030 Uiso 1 1 calc R
C19 C 0.4164(2) 0.59369(16) 0.33894(13) 0.0233(4) Uani 1 1 d .
H19 H 0.3563 0.6451 0.3193 0.028 Uiso 1 1 calc R
C20 C 0.5441(2) 0.59693(14) 0.30819(13) 0.0210(3) Uani 1 1 d .
H20 H 0.5712 0.6501 0.2669 0.025 Uiso 1 1 calc R
C21 C 0.63252(18) 0.52236(13) 0.33770(11) 0.0176(3) Uani 1 1 d .
H21 H 0.7192 0.5239 0.3149 0.021 Uiso 1 1 calc R
C22 C 0.78975(18) 0.32751(14) 0.36830(13) 0.0198(3) Uani 1 1 d .
H22A H 0.7442 0.2902 0.3179 0.024 Uiso 1 1 calc R
H22B H 0.8391 0.3857 0.3408 0.024 Uiso 1 1 calc R
O23 O 0.87536(13) 0.25916(11) 0.41634(10) 0.0223(3) Uani 1 1 d .
H23 H 0.9421 0.2488 0.3840 0.034 Uiso 1 1 calc R

loop_
_atom_site_aniso_label
_atom_site_aniso_U_11
_atom_site_aniso_U_22
_atom_site_aniso_U_33
_atom_site_aniso_U_23
_atom_site_aniso_U_13
_atom_site_aniso_U_12
Pd1 0.01147(6) 0.01403(6) 0.01345(6) 0.00242(4) -0.00040(4) -0.00136(4)
Cl1 0.01684(17) 0.0285(2) 0.01668(17) 0.00335(14) 0.00303(13) -0.00160(15)
Cl2 0.02071(19) 0.01625(17) 0.0276(2) 0.00777(14) -0.00335(16) -0.00299(15)
N1 0.0137(6) 0.0135(6) 0.0144(6) 0.0010(5) -0.0006(5) 0.0005(6)
N2 0.0133(6) 0.0123(6) 0.0150(6) 0.0003(5) -0.0001(5) 0.0000(5)
C3 0.0161(7) 0.0212(7) 0.0184(7) -0.0029(6) -0.0013(6) 0.0038(6)
C4 0.0210(8) 0.0179(8) 0.0267(9) -0.0051(7) -0.0078(7) 0.0055(6)
C5 0.0234(8) 0.0134(7) 0.0260(8) 0.0016(6) -0.0102(7) -0.0004(6)
C6 0.0185(7) 0.0155(7) 0.0192(7) 0.0035(6) -0.0051(6) -0.0023(6)
C7 0.0120(6) 0.0125(6) 0.0178(7) 0.0008(5) -0.0012(5) -0.0002(5)
C8 0.0128(7) 0.0128(6) 0.0151(6) 0.0017(5) 0.0011(5) -0.0009(5)
C9 0.0121(7) 0.0159(7) 0.0170(7) 0.0043(6) -0.0001(5) -0.0012(6)
C10 0.0162(7) 0.0172(7) 0.0180(7) 0.0021(6) 0.0000(6) -0.0011(5)
C11 0.0202(8) 0.0228(8) 0.0207(8) 0.0040(6) -0.0035(6) -0.0032(6)
C12 0.0150(7) 0.0285(9) 0.0281(9) 0.0104(7) -0.0044(6) -0.0027(7)
C13 0.0156(7) 0.0232(8) 0.0301(9) 0.0076(7) 0.0026(7) 0.0027(6)
C14 0.0162(7) 0.0172(7) 0.0250(8) 0.0016(6) 0.0033(6) 0.0003(6)
C15 0.0168(7) 0.0131(7) 0.0175(7) -0.0004(6) 0.0012(6) -0.0009(6)
C16 0.0161(7) 0.0173(7) 0.0147(6) -0.0015(6) 0.0001(6) 0.0003(6)
C17 0.0180(7) 0.0237(8) 0.0185(7) 0.0003(6) 0.0010(6) 0.0020(7)
C18 0.0216(9) 0.0314(10) 0.0224(8) 0.0002(7) 0.0040(7) 0.0079(7)
C19 0.0258(9) 0.0232(9) 0.0210(8) -0.0013(6) -0.0020(7) 0.0066(7)
C20 0.0281(9) 0.0175(7) 0.0174(7) -0.0001(6) -0.0035(7) 0.0003(7)
C21 0.0188(8) 0.0186(7) 0.0153(6) -0.0003(6) -0.0008(6) -0.0018(6)
C22 0.0216(8) 0.0177(7) 0.0203(7) -0.0023(6) 0.0032(7) 0.0021(6)
O23 0.0212(6) 0.0181(6) 0.0278(6) 0.0000(5) 0.0059(5) 0.0052(5)

loop_
_atom_type_symbol
_atom_type_description
_atom_type_scat_dispersion_real
_atom_type_scat_dispersion_imag
_atom_type_scat_source
C C 0.0033 0.0016 'International Tables Vol C Tables 4.2.6.8 and 6.1.1.4'
H H 0.0000 0.0000 'International Tables Vol C Tables 4.2.6.8 and 6.1.1.4'
N N 0.0061 0.0033 'International Tables Vol C Tables 4.2.6.8 and 6.1.1.4'
O O 0.0106 0.0060 'International Tables Vol C Tables 4.2.6.8 and 6.1.1.4'
Cl Cl 0.1484 0.1585 'International Tables Vol C Tables 4.2.6.8 and 6.1.1.4'
Pd Pd -0.9988 1.0072 'International Tables Vol C Tables 4.2.6.8 and 6.1.1.4'

loop_
_geom_angle_atom_site_label_1
_geom_angle_atom_site_label_2
_geom_angle_atom_site_label_3
_geom_angle
N1 Pd1 N2 82.30(5)
N1 Pd1 Cl2 173.37(4)
N2 Pd1 Cl2 91.14(4)
N1 Pd1 Cl1 94.28(4)
N2 Pd1 Cl1 176.44(4)
Cl2 Pd1 Cl1 92.296(18)
C3 N1 C7 119.69(14)
C3 N1 Pd1 126.34(12)
C7 N1 Pd1 113.87(11)
C8 N2 C15 115.09(12)
C8 N2 Pd1 107.65(10)
C15 N2 Pd1 112.97(10)
C8 N2 H2 106.9
C15 N2 H2 106.9
Pd1 N2 H2 106.9
N1 C3 C4 121.59(17)
N1 C3 H3 119.2
C4 C3 H3 119.2
C3 C4 C5 119.37(17)
C3 C4 H4 120.3
C5 C4 H4 120.3
C6 C5 C4 119.07(16)
C6 C5 H5 120.5
C4 C5 H5 120.5
C5 C6 C7 118.73(16)
C5 C6 H6 120.6
C7 C6 H6 120.6
N1 C7 C6 121.49(15)
N1 C7 C8 116.07(14)
C6 C7 C8 122.26(15)
C7 C8 N2 108.36(13)
C7 C8 C9 111.78(13)
N2 C8 C9 110.41(13)
C7 C8 H8 108.7
N2 C8 H8 108.7
C9 C8 H8 108.7
C10 C9 C14 119.00(16)
C10 C9 C8 122.54(15)
C14 C9 C8 118.42(15)
C9 C10 C11 120.57(16)
C9 C10 H10 119.7
C11 C10 H10 119.7
C12 C11 C10 119.92(18)
C12 C11 H11 120.0
C10 C11 H11 120.0
C11 C12 C13 120.02(17)
C11 C12 H12 120.0
C13 C12 H12 120.0
C12 C13 C14 120.07(17)
C12 C13 H13 120.0
C14 C13 H13 120.0
C13 C14 C9 120.41(17)
C13 C14 H14 119.8
C9 C14 H14 119.8
C16 C15 N2 112.00(13)
C16 C15 C22 113.71(14)
N2 C15 C22 109.42(14)
C16 C15 H15 107.1
N2 C15 H15 107.1
C22 C15 H15 107.1
C21 C16 C17 118.82(16)
C21 C16 C15 122.33(16)
C17 C16 C15 118.82(16)
C18 C17 C16 120.60(18)
C18 C17 H17 119.7
C16 C17 H17 119.7
C17 C18 C19 119.64(19)
C17 C18 H18 120.2
C19 C18 H18 120.2
C20 C19 C18 119.97(18)
C20 C19 H19 120.0
C18 C19 H19 120.0
C19 C20 C21 120.05(17)
C19 C20 H20 120.0
C21 C20 H20 120.0
C20 C21 C16 120.84(17)
C20 C21 H21 119.6
C16 C21 H21 119.6
O23 C22 C15 106.99(15)
O23 C22 H22A 110.3
C15 C22 H22A 110.3
O23 C22 H22B 110.3
C15 C22 H22B 110.3
H22A C22 H22B 108.6
C22 O23 H23 109.5

loop_
_geom_bond_atom_site_label_1
_geom_bond_atom_site_label_2
_geom_bond_distance
Pd1 N1 2.0197(14)
Pd1 N2 2.0429(14)
Pd1 Cl2 2.2986(7)
Pd1 Cl1 2.3031(6)
N1 C3 1.346(2)
N1 C7 1.350(2)
N2 C8 1.507(2)
N2 C15 1.519(2)
N2 H2 0.9300
C3 C4 1.377(3)
C3 H3 0.9500
C4 C5 1.393(3)
C4 H4 0.9500
C5 C6 1.390(2)
C5 H5 0.9500
C6 C7 1.392(2)
C6 H6 0.9500
C7 C8 1.502(2)
C8 C9 1.527(2)
C8 H8 1.0000
C9 C10 1.393(2)
C9 C14 1.400(2)
C10 C11 1.397(2)
C10 H10 0.9500
C11 C12 1.387(3)
C11 H11 0.9500
C12 C13 1.390(3)
C12 H12 0.9500
C13 C14 1.393(3)
C13 H13 0.9500
C14 H14 0.9500
C15 C16 1.515(2)
C15 C22 1.534(2)
C15 H15 1.0000
C16 C21 1.394(2)
C16 C17 1.399(2)
C17 C18 1.397(3)
C17 H17 0.9500
C18 C19 1.399(3)
C18 H18 0.9500
C19 C20 1.386(3)
C19 H19 0.9500
C20 C21 1.391(3)
C20 H20 0.9500
C21 H21 0.9500
C22 O23 1.426(2)
C22 H22A 0.9900
C22 H22B 0.9900
O23 H23 0.8400
